data_2310015
loop_
_publ_author_name
'Zachariasen, W.H.'

_publ_section_title
;
 Crystal chemical studies of the 5f-Series of elements. I. New structure
 types
;
_journal_name_full 'Acta Crystallographica (1,1948-23,1967)'
_journal_page_first 265
_journal_page_last 268
_journal_paper_doi 10.1107/S0365110X48000703
_journal_volume 1
_journal_year 1948
_chemical_formula_sum 'Ac Cl3'
_chemical_name_systematic 'Actinium chloride'
_space_group_IT_number 176
_symmetry_space_group_name_Hall '-P 6c'
_symmetry_space_group_name_H-M 'P 63/m'
_cell_angle_alpha 90
_cell_angle_beta 90
_cell_angle_gamma 120
_cell_formula_units_Z 2
_cell_length_a 7.63
_cell_length_b 7.63
_cell_length_c 4.56
_cell_volume 229.903
_citation_journal_id_ASTM ACCRA9
_cod_data_source_file zachariasen_actinium_3.cif
_cod_data_source_block Ac1Cl3
_cod_original_formula_sum 'Ac1 Cl3'
_cod_database_code 2310015

loop_
_symmetry_equiv_pos_as_xyz
x,y,z
x-y,x,z+1/2
-y,x-y,z
-x,-y,z+1/2
-x+y,-x,z
y,-x+y,z+1/2
-x,-y,-z
-x+y,-x,-z-1/2
y,-x+y,-z
x,y,-z-1/2
x-y,x,-z
-y,x-y,-z-1/2

loop_
_atom_site_label
_atom_site_type_symbol
_atom_site_fract_x
_atom_site_fract_y
_atom_site_fract_z
_atom_site_occupancy
Ac1 Ac+3 0.3333 0.6667 0.25 1
Cl1 Cl-1 0.375 0.292 0.25 1
